data_7232091
loop_
_publ_author_name
'Bristow, Jonathan C.'
'Addicoat, Matthew A.'
'Wallis, John D.'

_publ_section_title
;
 O(&#x2212;)&#x22EF;C interactions and bond formation in 1-naphtholate
 anions with peri-located electrophilic carbon centres
;
_journal_issue 6
_journal_name_full CrystEngComm
_journal_page_first 1009
_journal_paper_doi 10.1039/C8CE01872C
_journal_volume 21
_journal_year 2019
_chemical_formula_moiety 'C17 H23 N3 O2'
_chemical_formula_sum 'C17 H23 N3 O2'
_chemical_formula_weight 301.38
_chemical_name_systematic
;
 bis(dimethylamino)methaniminium 8-acetylnaphthalen-1-olate
;
_chemical_properties_physical Air-sensitive
_space_group_crystal_system triclinic
_space_group_IT_number 2
_space_group_name_Hall '-P 1'
_space_group_name_H-M_alt 'P -1'
_symmetry_space_group_name_Hall '-P 1'
_symmetry_space_group_name_H-M 'P -1'
_atom_sites_solution_hydrogens mixed
_audit_creation_method SHELXL-2014
_audit_update_record
;
2018-06-14 deposited with the CCDC.
2019-01-08 downloaded from the CCDC.
;
_cell_angle_alpha 80.552(4)
_cell_angle_beta 69.591(4)
_cell_angle_gamma 61.179(4)
_cell_formula_units_Z 8
_cell_length_a 15.1117(6)
_cell_length_b 15.6707(7)
_cell_length_c 16.4672(7)
_cell_measurement_reflns_used 4795
_cell_measurement_temperature 100.01(10)
_cell_measurement_theta_max 29.2150
_cell_measurement_theta_min 3.9820
_cell_volume 3202.1(3)
_computing_cell_refinement 'CrysAlisPro 1.171.38.46 (Rigaku OD, 2015)'
_computing_data_collection 'CrysAlisPro 1.171.38.46 (Rigaku OD, 2015)'
_computing_data_reduction 'CrysAlisPro 1.171.38.46 (Rigaku OD, 2015)'
_computing_structure_refinement 'SHELXL-2014 (Sheldrick, 2014)'
_computing_structure_solution SHELXS-2014
_diffrn_ambient_temperature 100.01(10)
_diffrn_detector 'CCD plate'
_diffrn_detector_area_resol_mean 15.9832
_diffrn_detector_type Sapphire3
_diffrn_measured_fraction_theta_full 0.829
_diffrn_measured_fraction_theta_max 0.672
_diffrn_measurement_device 'four-circle diffractometer'
_diffrn_measurement_device_type 'Xcalibur, Sapphire3, Gemini'
_diffrn_radiation_monochromator graphite
_diffrn_radiation_probe x-ray
_diffrn_radiation_type MoK\a
_diffrn_radiation_wavelength 0.71073
_diffrn_reflns_av_R_equivalents 0.0207
_diffrn_reflns_av_unetI/netI 0.0633
_diffrn_reflns_Laue_measured_fraction_full 0.829
_diffrn_reflns_Laue_measured_fraction_max 0.672
_diffrn_reflns_limit_h_max 20
_diffrn_reflns_limit_h_min -17
_diffrn_reflns_limit_k_max 21
_diffrn_reflns_limit_k_min -13
_diffrn_reflns_limit_l_max 20
_diffrn_reflns_limit_l_min -17
_diffrn_reflns_number 16533
_diffrn_reflns_point_group_measured_fraction_full 0.829
_diffrn_reflns_point_group_measured_fraction_max 0.672
_diffrn_reflns_theta_full 25.000
_diffrn_reflns_theta_max 29.251
_diffrn_reflns_theta_min 3.239
_diffrn_source 'fine-focus sealed X-ray tube'
_diffrn_source_type 'Enhance (Mo) X-ray Source'
_exptl_absorpt_coefficient_mu 0.083
_exptl_absorpt_correction_T_max 0.997
_exptl_absorpt_correction_T_min 0.688
_exptl_absorpt_correction_type analytical
_exptl_absorpt_process_details
;
CrysAlisPro 1.171.38.46 (Rigaku Oxford Diffraction, 2015)
Analytical numeric absorption correction using a multifaceted crystal
            model based on expressions derived by R.C. Clark & J.S. Reid.
(Clark, R. C. & Reid, J. S. (1995). Acta Cryst. A51, 887-897)
Empirical absorption correction using spherical harmonics,
 implemented in SCALE3 ABSPACK scaling algorithm.
;
_exptl_crystal_colour Yellow
_exptl_crystal_density_diffrn 1.250
_exptl_crystal_description Block
_exptl_crystal_F_000 1296
_exptl_crystal_size_max 0.320
_exptl_crystal_size_mid 0.165
_exptl_crystal_size_min 0.158
_refine_diff_density_max 0.345
_refine_diff_density_min -0.226
_refine_diff_density_rms 0.044
_refine_ls_extinction_method none
_refine_ls_goodness_of_fit_ref 1.050
_refine_ls_hydrogen_treatment mixed
_refine_ls_matrix_type full
_refine_ls_number_parameters 845
_refine_ls_number_reflns 11729
_refine_ls_number_restraints 0
_refine_ls_restrained_S_all 1.050
_refine_ls_R_factor_all 0.0885
_refine_ls_R_factor_gt 0.0555
_refine_ls_shift/su_max 0.001
_refine_ls_shift/su_mean 0.000
_refine_ls_structure_factor_coef Fsqd
_refine_ls_weighting_details 'w=1/[\s^2^(Fo^2^)+(0.0527P)^2^] where P=(Fo^2^+2Fc^2^)/3'
_refine_ls_weighting_scheme calc
_refine_ls_wR_factor_gt 0.1127
_refine_ls_wR_factor_ref 0.1289
_reflns_Friedel_coverage 0.000
_reflns_number_gt 8260
_reflns_number_total 11729
_reflns_threshold_expression 'I > 2\s(I)'
_cod_data_source_file c8ce01872c2.cif
_cod_data_source_block JB232
_cod_depositor_comments 'Adding full bibliography for 7232086--7232099.cif.'
_cod_database_code 7232091
_shelx_space_group_comment
;
The symmetry employed for this shelxl refinement is uniquely defined
by the following loop, which should always be used as a source of
symmetry information in preference to the above space-group names.
They are only intended as comments.
;
_shelxl_version_number 2014-3

loop_
_space_group_symop_operation_xyz
'x, y, z'
'-x, -y, -z'

loop_
_atom_site_label
_atom_site_type_symbol
_atom_site_fract_x
_atom_site_fract_y
_atom_site_fract_z
_atom_site_U_iso_or_equiv
_atom_site_adp_type
_atom_site_occupancy
_atom_site_site_symmetry_order
_atom_site_calc_flag
_atom_site_refinement_flags_posn
_atom_site_refinement_flags_adp
O1A O 0.34690(11) 0.00425(10) 0.34402(10) 0.0256(4) Uani 1 1 d . .
O1B O 0.43795(10) 0.52836(10) 0.13235(9) 0.0173(3) Uani 1 1 d . .
O1C O 0.78071(10) 0.06119(10) 0.37637(10) 0.0212(3) Uani 1 1 d . .
O1D O 0.93114(10) 0.53732(10) 0.12839(9) 0.0181(3) Uani 1 1 d . .
O2A O 0.53993(11) -0.01206(11) 0.17627(11) 0.0292(4) Uani 1 1 d . .
O2B O 0.47829(11) 0.71324(11) 0.10334(10) 0.0261(4) Uani 1 1 d . .
O2C O 1.02309(11) -0.05594(11) 0.24373(11) 0.0331(4) Uani 1 1 d . .
O2D O 0.98345(11) 0.71153(11) 0.10581(10) 0.0251(4) Uani 1 1 d . .
N1A N 0.59075(12) -0.16529(13) 0.41943(11) 0.0210(4) Uani 1 1 d . .
N1B N 0.28366(12) 0.78235(12) 0.04616(11) 0.0166(4) Uani 1 1 d . .
N1C N 0.90159(12) 0.16735(13) 0.45596(12) 0.0210(4) Uani 1 1 d . .
N1D N 0.07934(12) 0.23753(12) 0.11285(11) 0.0170(4) Uani 1 1 d . .
N2A N 0.41182(13) -0.06702(14) 0.48773(13) 0.0192(4) Uani 1 1 d . .
N2B N 0.40520(14) 0.63069(13) -0.01538(13) 0.0176(4) Uani 1 1 d . .
N2C N 0.82267(17) 0.06803(15) 0.52043(15) 0.0286(5) Uani 1 1 d . .
N2D N 0.08174(14) 0.36845(13) 0.02509(14) 0.0187(4) Uani 1 1 d . .
N3A N 0.52780(12) -0.14645(12) 0.56820(12) 0.0194(4) Uani 1 1 d . .
N3B N 0.39951(12) 0.76964(12) -0.09311(11) 0.0153(4) Uani 1 1 d . .
N3C N 0.81341(13) 0.17967(13) 0.60323(12) 0.0214(4) Uani 1 1 d . .
N3D N 0.19872(12) 0.21173(12) -0.02632(11) 0.0196(4) Uani 1 1 d . .
C1A C 0.28139(15) 0.09734(16) 0.35033(15) 0.0208(5) Uani 1 1 d . .
C1B C 0.39994(14) 0.52980(14) 0.21665(13) 0.0163(5) Uani 1 1 d . .
C1C C 0.74861(15) 0.14637(16) 0.34112(14) 0.0197(5) Uani 1 1 d . .
C1D C 0.89069(14) 0.54135(14) 0.21281(13) 0.0166(5) Uani 1 1 d . .
C2A C 0.20363(16) 0.14276(16) 0.42711(15) 0.0255(5) Uani 1 1 d . .
H2A H 0.1979 0.1050 0.4783 0.031 Uiso 1 1 calc R U
C2B C 0.32793(14) 0.49408(15) 0.26269(14) 0.0192(5) Uani 1 1 d . .
H2B H 0.2982 0.4743 0.2318 0.023 Uiso 1 1 calc R U
C2C C 0.66609(15) 0.23183(16) 0.38624(16) 0.0249(5) Uani 1 1 d . .
H2C H 0.6334 0.2278 0.4466 0.030 Uiso 1 1 calc R U
C2D C 0.80798(14) 0.51858(15) 0.25789(14) 0.0197(5) Uani 1 1 d . .
H2D H 0.7716 0.5082 0.2267 0.024 Uiso 1 1 calc R U
C3A C 0.13391(17) 0.24229(18) 0.43086(17) 0.0311(6) Uani 1 1 d . .
H3A H 0.0822 0.2705 0.4846 0.037 Uiso 1 1 calc R U
C3B C 0.29831(15) 0.48663(15) 0.35306(14) 0.0203(5) Uani 1 1 d . .
H3B H 0.2512 0.4596 0.3820 0.024 Uiso 1 1 calc R U
C3C C 0.63065(17) 0.32106(17) 0.34658(17) 0.0292(6) Uani 1 1 d . .
H3C H 0.5739 0.3764 0.3801 0.035 Uiso 1 1 calc R U
C3D C 0.77728(15) 0.51073(16) 0.34859(15) 0.0227(5) Uani 1 1 d . .
H3D H 0.7219 0.4932 0.3773 0.027 Uiso 1 1 calc R U
C4A C 0.13776(16) 0.30000(17) 0.35995(18) 0.0307(6) Uani 1 1 d . .
H4A H 0.0889 0.3674 0.3642 0.037 Uiso 1 1 calc R U
C4B C 0.33599(15) 0.51762(15) 0.40066(14) 0.0215(5) Uani 1 1 d . .
H4B H 0.3166 0.5101 0.4618 0.026 Uiso 1 1 calc R U
C4C C 0.67515(17) 0.33223(17) 0.25985(17) 0.0302(6) Uani 1 1 d . .
H4C H 0.6487 0.3944 0.2335 0.036 Uiso 1 1 calc R U
C4D C 0.82492(15) 0.52760(15) 0.39635(14) 0.0222(5) Uani 1 1 d . .
H4D H 0.8044 0.5196 0.4574 0.027 Uiso 1 1 calc R U
C5A C 0.21465(16) 0.25934(16) 0.27989(16) 0.0250(5) Uani 1 1 d . .
C5B C 0.40351(14) 0.56060(15) 0.35907(14) 0.0180(5) Uani 1 1 d . .
C5C C 0.76105(16) 0.25008(17) 0.20997(16) 0.0241(5) Uani 1 1 d . .
C5D C 0.90457(14) 0.55698(15) 0.35517(14) 0.0177(5) Uani 1 1 d . .
C6A C 0.22071(18) 0.31583(17) 0.20377(17) 0.0306(6) Uani 1 1 d . .
H6A H 0.1715 0.3831 0.2062 0.037 Uiso 1 1 calc R U
C6B C 0.44158(15) 0.59634(16) 0.40623(15) 0.0232(5) Uani 1 1 d . .
H6B H 0.4213 0.5914 0.4676 0.028 Uiso 1 1 calc R U
C6C C 0.81089(17) 0.25815(18) 0.12070(16) 0.0290(6) Uani 1 1 d . .
H6C H 0.7846 0.3195 0.0931 0.035 Uiso 1 1 calc R U
C6D C 0.95455(15) 0.57715(15) 0.40258(14) 0.0209(5) Uani 1 1 d . .
H6D H 0.9355 0.5694 0.4637 0.025 Uiso 1 1 calc R U
C7A C 0.29570(18) 0.27575(17) 0.12715(17) 0.0296(6) Uani 1 1 d . .
H7A H 0.2975 0.3148 0.0766 0.035 Uiso 1 1 calc R U
C7B C 0.50665(16) 0.63765(17) 0.36487(15) 0.0263(6) Uani 1 1 d . .
H7B H 0.5329 0.6598 0.3973 0.032 Uiso 1 1 calc R U
C7C C 0.89537(17) 0.18013(19) 0.07368(15) 0.0312(6) Uani 1 1 d . .
H7C H 0.9283 0.1874 0.0140 0.037 Uiso 1 1 calc R U
C7D C 1.02961(16) 0.60758(16) 0.36153(15) 0.0248(5) Uani 1 1 d . .
H7D H 1.0643 0.6186 0.3939 0.030 Uiso 1 1 calc R U
C8A C 0.37067(17) 0.17676(17) 0.12222(15) 0.0266(5) Uani 1 1 d . .
H8A H 0.4241 0.1499 0.0688 0.032 Uiso 1 1 calc R U
C8B C 0.53513(15) 0.64764(16) 0.27408(15) 0.0231(5) Uani 1 1 d . .
H8B H 0.5793 0.6779 0.2457 0.028 Uiso 1 1 calc R U
C8C C 0.93393(16) 0.08930(18) 0.11278(15) 0.0283(6) Uani 1 1 d . .
H8C H 0.9933 0.0351 0.0794 0.034 Uiso 1 1 calc R U
C8D C 1.05615(15) 0.62277(16) 0.27158(15) 0.0235(5) Uani 1 1 d . .
H8D H 1.1069 0.6461 0.2439 0.028 Uiso 1 1 calc R U
C9A C 0.36701(15) 0.11879(16) 0.19419(15) 0.0217(5) Uani 1 1 d . .
C9B C 0.49995(14) 0.61427(15) 0.22621(14) 0.0171(5) Uani 1 1 d . .
C9C C 0.88720(15) 0.07686(16) 0.19912(15) 0.0212(5) Uani 1 1 d . .
C9D C 1.00967(14) 0.60422(14) 0.22380(14) 0.0174(5) Uani 1 1 d . .
C10A C 0.28787(15) 0.15802(15) 0.27416(14) 0.0180(5) Uani 1 1 d . .
C10B C 0.43431(14) 0.56851(14) 0.26676(14) 0.0156(5) Uani 1 1 d . .
C10C C 0.79792(14) 0.15795(16) 0.24964(14) 0.0184(5) Uani 1 1 d . .
H1 H 0.4531(16) 0.5930(16) -0.0611(16) 0.028(6) Uiso 1 1 d . .
H2 H 0.0367(17) 0.4105(17) 0.0674(17) 0.037(7) Uiso 1 1 d . .
H3 H 0.4058(18) 0.6041(18) 0.0347(18) 0.033(7) Uiso 1 1 d . .
H4 H 0.8162(18) 0.0607(18) 0.4684(18) 0.044(8) Uiso 1 1 d . .
H5 H 0.3559(17) -0.0600(16) 0.5372(16) 0.035(7) Uiso 1 1 d . .
H6 H 0.3973(17) -0.0437(17) 0.4358(17) 0.034(7) Uiso 1 1 d . .
H7 H 0.0860(18) 0.3929(19) -0.0278(18) 0.039(8) Uiso 1 1 d . .
H8 H 0.798(2) 0.038(2) 0.568(2) 0.059(9) Uiso 1 1 d . .
C10D C 0.93470(14) 0.56809(14) 0.26333(13) 0.0147(5) Uani 1 1 d . .
C11A C 0.44755(16) 0.01316(16) 0.18312(14) 0.0215(5) Uani 1 1 d . .
C11B C 0.52863(15) 0.63336(16) 0.13061(14) 0.0176(5) Uani 1 1 d . .
C11C C 0.93505(16) -0.02370(16) 0.23528(14) 0.0238(5) Uani 1 1 d . .
C11D C 1.03441(15) 0.63000(16) 0.12886(14) 0.0192(5) Uani 1 1 d . .
C12A C 0.41465(17) -0.05576(16) 0.16527(16) 0.0281(6) Uani 1 1 d . .
H12A H 0.4217 -0.0535 0.1036 0.042 Uiso 1 1 calc R U
H12B H 0.3405 -0.0371 0.2000 0.042 Uiso 1 1 calc R U
H12C H 0.4602 -0.1220 0.1805 0.042 Uiso 1 1 calc R U
C12B C 0.62978(15) 0.55806(16) 0.07309(14) 0.0249(5) Uani 1 1 d . .
H12D H 0.6289 0.5692 0.0130 0.037 Uiso 1 1 calc R U
H12E H 0.6362 0.4931 0.0912 0.037 Uiso 1 1 calc R U
H12F H 0.6904 0.5627 0.0774 0.037 Uiso 1 1 calc R U
C12C C 0.88392(18) -0.08716(17) 0.24523(17) 0.0326(6) Uani 1 1 d . .
H12G H 0.9142 -0.1251 0.1920 0.049 Uiso 1 1 calc R U
H12H H 0.8073 -0.0467 0.2562 0.049 Uiso 1 1 calc R U
H12I H 0.8966 -0.1315 0.2940 0.049 Uiso 1 1 calc R U
C12D C 1.13388(15) 0.55624(16) 0.06772(15) 0.0267(6) Uani 1 1 d . .
H12J H 1.1351 0.5758 0.0078 0.040 Uiso 1 1 calc R U
H12K H 1.1351 0.4923 0.0783 0.040 Uiso 1 1 calc R U
H12L H 1.1962 0.5525 0.0772 0.040 Uiso 1 1 calc R U
C13A C 0.57538(17) -0.17001(17) 0.33827(15) 0.0275(6) Uani 1 1 d . .
H13A H 0.5065 -0.1687 0.3502 0.041 Uiso 1 1 calc R U
H13B H 0.6323 -0.2304 0.3076 0.041 Uiso 1 1 calc R U
H13C H 0.5769 -0.1140 0.3023 0.041 Uiso 1 1 calc R U
C13B C 0.22704(15) 0.73946(15) 0.11537(14) 0.0230(5) Uani 1 1 d . .
H13D H 0.2190 0.6916 0.0909 0.035 Uiso 1 1 calc R U
H13E H 0.1567 0.7907 0.1455 0.035 Uiso 1 1 calc R U
H13F H 0.2672 0.7071 0.1565 0.035 Uiso 1 1 calc R U
C13C C 0.86989(17) 0.27021(16) 0.43705(15) 0.0279(6) Uani 1 1 d . .
H13G H 0.8419 0.2886 0.3879 0.042 Uiso 1 1 calc R U
H13H H 0.9316 0.2821 0.4225 0.042 Uiso 1 1 calc R U
H13I H 0.8147 0.3092 0.4880 0.042 Uiso 1 1 calc R U
C13D C 0.14279(15) 0.14409(15) 0.14679(15) 0.0229(5) Uani 1 1 d . .
H13J H 0.2156 0.1152 0.1069 0.034 Uiso 1 1 calc R U
H13K H 0.1116 0.1003 0.1526 0.034 Uiso 1 1 calc R U
H13L H 0.1438 0.1540 0.2036 0.034 Uiso 1 1 calc R U
C14A C 0.69935(15) -0.18850(16) 0.41191(16) 0.0265(5) Uani 1 1 d . .
H14A H 0.6992 -0.1646 0.4634 0.040 Uiso 1 1 calc R U
H14B H 0.7277 -0.1572 0.3602 0.040 Uiso 1 1 calc R U
H14C H 0.7440 -0.2592 0.4071 0.040 Uiso 1 1 calc R U
C14B C 0.27630(16) 0.87137(15) 0.07057(15) 0.0235(5) Uani 1 1 d . .
H14D H 0.3344 0.8831 0.0297 0.035 Uiso 1 1 calc R U
H14E H 0.2815 0.8645 0.1292 0.035 Uiso 1 1 calc R U
H14F H 0.2080 0.9264 0.0692 0.035 Uiso 1 1 calc R U
C14C C 0.97352(16) 0.10316(17) 0.38160(15) 0.0284(6) Uani 1 1 d . .
H14G H 0.9902 0.0356 0.3992 0.043 Uiso 1 1 calc R U
H14H H 1.0392 0.1096 0.3593 0.043 Uiso 1 1 calc R U
H14I H 0.9396 0.1210 0.3362 0.043 Uiso 1 1 calc R U
C14D C -0.01716(15) 0.30135(16) 0.17766(14) 0.0225(5) Uani 1 1 d . .
H14J H 0.0012 0.3300 0.2139 0.034 Uiso 1 1 calc R U
H14K H -0.0526 0.2636 0.2140 0.034 Uiso 1 1 calc R U
H14L H -0.0650 0.3534 0.1486 0.034 Uiso 1 1 calc R U
C15A C 0.50899(15) -0.12621(15) 0.49174(14) 0.0174(5) Uani 1 1 d . .
C15B C 0.36467(14) 0.72631(14) -0.02099(13) 0.0141(4) Uani 1 1 d . .
C15C C 0.84471(15) 0.13835(15) 0.52708(15) 0.0205(5) Uani 1 1 d . .
C15D C 0.11818(14) 0.27396(15) 0.03742(14) 0.0169(5) Uani 1 1 d . .
C16A C 0.45438(16) -0.08337(16) 0.64288(14) 0.0227(5) Uani 1 1 d . .
H16A H 0.4185 -0.0164 0.6233 0.034 Uiso 1 1 calc R U
H16B H 0.4937 -0.0854 0.6801 0.034 Uiso 1 1 calc R U
H16C H 0.4014 -0.1057 0.6756 0.034 Uiso 1 1 calc R U
C16B C 0.49626(15) 0.71145(15) -0.16137(14) 0.0215(5) Uani 1 1 d . .
H16D H 0.5481 0.6602 -0.1351 0.032 Uiso 1 1 calc R U
H16E H 0.5264 0.7534 -0.1970 0.032 Uiso 1 1 calc R U
H16F H 0.4791 0.6817 -0.1978 0.032 Uiso 1 1 calc R U
C16C C 0.86948(17) 0.22453(17) 0.62260(16) 0.0269(5) Uani 1 1 d . .
H16G H 0.9323 0.2160 0.5729 0.040 Uiso 1 1 calc R U
H16H H 0.8916 0.1933 0.6736 0.040 Uiso 1 1 calc R U
H16I H 0.8220 0.2942 0.6342 0.040 Uiso 1 1 calc R U
C16D C 0.25956(16) 0.24749(16) -0.09952(15) 0.0277(6) Uani 1 1 d . .
H16J H 0.2204 0.2778 -0.1415 0.042 Uiso 1 1 calc R U
H16K H 0.3285 0.1930 -0.1272 0.042 Uiso 1 1 calc R U
H16L H 0.2708 0.2958 -0.0792 0.042 Uiso 1 1 calc R U
C17A C 0.60094(17) -0.24456(16) 0.58807(15) 0.0267(5) Uani 1 1 d . .
H17A H 0.6348 -0.2863 0.5368 0.040 Uiso 1 1 calc R U
H17B H 0.5614 -0.2715 0.6359 0.040 Uiso 1 1 calc R U
H17C H 0.6556 -0.2416 0.6048 0.040 Uiso 1 1 calc R U
C17B C 0.33221(15) 0.86525(15) -0.12139(14) 0.0207(5) Uani 1 1 d . .
H17D H 0.2606 0.8912 -0.0794 0.031 Uiso 1 1 calc R U
H17E H 0.3285 0.8593 -0.1783 0.031 Uiso 1 1 calc R U
H17F H 0.3623 0.9095 -0.1254 0.031 Uiso 1 1 calc R U
C17C C 0.73863(16) 0.16181(17) 0.67917(15) 0.0275(6) Uani 1 1 d . .
H17G H 0.6878 0.1537 0.6612 0.041 Uiso 1 1 calc R U
H17H H 0.7004 0.2172 0.7192 0.041 Uiso 1 1 calc R U
H17I H 0.7775 0.1025 0.7082 0.041 Uiso 1 1 calc R U
C17D C 0.20088(16) 0.12235(15) -0.04400(15) 0.0250(5) Uani 1 1 d . .
H17J H 0.1401 0.1158 -0.0018 0.038 Uiso 1 1 calc R U
H17K H 0.2670 0.0663 -0.0395 0.038 Uiso 1 1 calc R U
H17L H 0.1970 0.1250 -0.1026 0.038 Uiso 1 1 calc R U

loop_
_atom_site_aniso_label
_atom_site_aniso_U_11
_atom_site_aniso_U_22
_atom_site_aniso_U_33
_atom_site_aniso_U_23
_atom_site_aniso_U_13
_atom_site_aniso_U_12
O1A 0.0363(8) 0.0163(8) 0.0201(8) 0.0000(7) -0.0129(7) -0.0062(7)
O1B 0.0219(7) 0.0135(8) 0.0131(7) 0.0010(6) -0.0039(6) -0.0069(6)
O1C 0.0292(7) 0.0183(9) 0.0179(8) 0.0052(7) -0.0101(7) -0.0119(7)
O1D 0.0236(7) 0.0148(8) 0.0108(7) 0.0011(6) -0.0025(6) -0.0073(6)
O2A 0.0246(7) 0.0297(9) 0.0324(10) -0.0025(8) -0.0068(7) -0.0123(7)
O2B 0.0352(8) 0.0176(9) 0.0263(9) 0.0025(8) -0.0131(8) -0.0113(7)
O2C 0.0243(8) 0.0298(10) 0.0349(10) -0.0027(8) -0.0122(8) -0.0017(7)
O2D 0.0312(8) 0.0160(9) 0.0250(9) 0.0038(7) -0.0073(7) -0.0106(7)
N1A 0.0220(8) 0.0213(10) 0.0164(10) 0.0011(9) -0.0052(8) -0.0085(8)
N1B 0.0190(8) 0.0118(9) 0.0156(9) -0.0012(8) -0.0015(7) -0.0068(7)
N1C 0.0219(8) 0.0190(10) 0.0204(10) 0.0027(8) -0.0056(8) -0.0096(8)
N1D 0.0189(8) 0.0135(10) 0.0156(9) 0.0026(8) -0.0061(8) -0.0056(8)
N2A 0.0203(9) 0.0219(11) 0.0147(10) 0.0047(9) -0.0066(9) -0.0097(8)
N2B 0.0254(9) 0.0123(10) 0.0109(9) -0.0007(9) -0.0034(9) -0.0069(8)
N2C 0.0513(12) 0.0292(12) 0.0194(11) 0.0100(10) -0.0183(11) -0.0272(11)
N2D 0.0253(9) 0.0124(10) 0.0126(10) -0.0004(9) -0.0037(9) -0.0057(8)
N3A 0.0241(9) 0.0156(10) 0.0163(10) 0.0041(8) -0.0102(8) -0.0060(8)
N3B 0.0179(8) 0.0115(9) 0.0140(9) 0.0023(8) -0.0058(7) -0.0050(7)
N3C 0.0256(9) 0.0229(10) 0.0202(10) 0.0019(9) -0.0072(8) -0.0151(8)
N3D 0.0203(8) 0.0132(9) 0.0197(10) -0.0019(8) -0.0001(8) -0.0070(8)
C1A 0.0235(10) 0.0211(12) 0.0220(12) -0.0031(11) -0.0113(10) -0.0096(10)
C1B 0.0162(9) 0.0096(11) 0.0153(11) -0.0008(9) -0.0018(9) -0.0019(9)
C1C 0.0185(10) 0.0212(13) 0.0215(12) 0.0016(11) -0.0086(10) -0.0095(10)
C1D 0.0166(9) 0.0108(11) 0.0147(11) -0.0021(9) -0.0008(9) -0.0026(9)
C2A 0.0308(11) 0.0282(14) 0.0212(12) -0.0035(11) -0.0052(10) -0.0172(11)
C2B 0.0179(9) 0.0161(12) 0.0205(12) -0.0016(10) -0.0035(9) -0.0066(9)
C2C 0.0235(10) 0.0223(13) 0.0274(13) -0.0017(11) -0.0063(10) -0.0099(10)
C2D 0.0195(9) 0.0195(12) 0.0206(12) -0.0010(10) -0.0060(9) -0.0090(9)
C3A 0.0252(11) 0.0315(15) 0.0338(15) -0.0110(13) -0.0030(11) -0.0118(11)
C3B 0.0162(9) 0.0156(12) 0.0220(12) 0.0022(10) 0.0005(9) -0.0071(9)
C3C 0.0262(11) 0.0187(13) 0.0379(15) -0.0048(12) -0.0119(11) -0.0038(10)
C3D 0.0194(10) 0.0235(13) 0.0205(12) -0.0009(10) 0.0008(10) -0.0108(10)
C4A 0.0239(11) 0.0187(13) 0.0469(16) -0.0070(13) -0.0123(12) -0.0048(10)
C4B 0.0207(10) 0.0204(12) 0.0131(11) 0.0010(10) -0.0004(9) -0.0051(10)
C4C 0.0314(12) 0.0165(13) 0.0469(17) 0.0075(12) -0.0216(12) -0.0100(11)
C4D 0.0236(10) 0.0236(13) 0.0134(11) -0.0014(10) 0.0016(9) -0.0109(10)
C5A 0.0232(10) 0.0218(13) 0.0378(15) 0.0006(12) -0.0168(11) -0.0114(10)
C5B 0.0166(9) 0.0140(12) 0.0164(11) -0.0004(10) -0.0040(9) -0.0024(9)
C5C 0.0241(10) 0.0251(14) 0.0314(14) 0.0055(12) -0.0147(11) -0.0150(10)
C5D 0.0182(9) 0.0125(11) 0.0152(11) -0.0009(9) -0.0021(9) -0.0034(9)
C6A 0.0369(12) 0.0184(13) 0.0465(17) 0.0119(13) -0.0278(13) -0.0138(11)
C6B 0.0241(10) 0.0254(13) 0.0140(11) -0.0012(10) -0.0055(10) -0.0067(10)
C6C 0.0304(12) 0.0325(15) 0.0342(14) 0.0144(12) -0.0188(12) -0.0206(12)
C6D 0.0231(10) 0.0185(12) 0.0149(11) -0.0025(10) -0.0039(9) -0.0053(10)
C7A 0.0413(13) 0.0267(14) 0.0340(14) 0.0172(12) -0.0272(12) -0.0205(12)
C7B 0.0274(11) 0.0309(14) 0.0240(13) -0.0033(11) -0.0110(10) -0.0129(11)
C7C 0.0317(12) 0.0550(18) 0.0184(12) 0.0137(13) -0.0118(11) -0.0300(13)
C7D 0.0243(10) 0.0266(13) 0.0250(13) -0.0055(11) -0.0093(10) -0.0100(10)
C8A 0.0344(12) 0.0332(15) 0.0218(13) 0.0059(11) -0.0148(11) -0.0205(12)
C8B 0.0221(10) 0.0256(13) 0.0219(12) -0.0010(11) -0.0035(10) -0.0132(10)
C8C 0.0196(10) 0.0378(15) 0.0250(13) -0.0040(12) -0.0037(10) -0.0124(11)
C8D 0.0208(10) 0.0241(13) 0.0246(13) -0.0035(11) -0.0011(10) -0.0126(10)
C9A 0.0260(10) 0.0250(13) 0.0227(12) 0.0004(11) -0.0108(10) -0.0162(10)
C9B 0.0140(9) 0.0142(11) 0.0165(11) -0.0035(10) -0.0013(9) -0.0027(9)
C9C 0.0196(10) 0.0251(13) 0.0229(12) 0.0030(11) -0.0100(10) -0.0120(10)
C9D 0.0168(9) 0.0107(11) 0.0186(11) -0.0016(10) -0.0021(9) -0.0036(9)
C10A 0.0199(9) 0.0154(12) 0.0251(12) 0.0034(10) -0.0149(10) -0.0086(9)
C10B 0.0133(9) 0.0103(11) 0.0160(11) 0.0006(9) -0.0027(9) -0.0014(8)
C10C 0.0157(9) 0.0236(13) 0.0185(11) 0.0036(10) -0.0093(9) -0.0094(9)
C10D 0.0142(9) 0.0091(11) 0.0142(11) 0.0014(9) -0.0027(9) -0.0019(8)
C11A 0.0258(11) 0.0248(13) 0.0132(11) -0.0002(10) -0.0051(10) -0.0116(10)
C11B 0.0195(10) 0.0167(13) 0.0205(12) 0.0000(10) -0.0064(10) -0.0111(10)
C11C 0.0225(10) 0.0244(13) 0.0163(11) -0.0060(10) -0.0021(10) -0.0054(10)
C11D 0.0209(10) 0.0181(13) 0.0200(12) -0.0015(10) -0.0010(10) -0.0131(10)
C12A 0.0318(11) 0.0283(14) 0.0280(13) -0.0035(11) -0.0071(11) -0.0172(11)
C12B 0.0231(10) 0.0262(13) 0.0186(12) -0.0013(10) 0.0013(10) -0.0110(10)
C12C 0.0408(13) 0.0234(13) 0.0336(15) -0.0040(12) -0.0115(12) -0.0134(11)
C12D 0.0258(11) 0.0233(13) 0.0216(12) -0.0016(11) 0.0030(10) -0.0108(10)
C13A 0.0346(12) 0.0258(13) 0.0196(12) -0.0032(11) -0.0047(11) -0.0136(11)
C13B 0.0232(10) 0.0193(12) 0.0203(12) -0.0012(10) -0.0006(10) -0.0087(10)
C13C 0.0332(12) 0.0270(14) 0.0240(13) 0.0067(11) -0.0079(11) -0.0168(11)
C13D 0.0258(10) 0.0216(13) 0.0225(12) 0.0040(11) -0.0092(10) -0.0119(10)
C14A 0.0198(10) 0.0245(13) 0.0280(13) 0.0011(11) -0.0045(10) -0.0073(10)
C14B 0.0275(10) 0.0171(12) 0.0225(12) -0.0045(10) -0.0056(10) -0.0078(10)
C14C 0.0245(11) 0.0328(14) 0.0226(13) -0.0038(12) -0.0070(10) -0.0082(11)
C14D 0.0224(10) 0.0236(12) 0.0182(12) -0.0013(10) -0.0023(9) -0.0105(10)
C15A 0.0219(10) 0.0134(11) 0.0182(11) 0.0013(10) -0.0061(10) -0.0097(9)
C15B 0.0161(9) 0.0131(11) 0.0160(11) 0.0013(9) -0.0089(9) -0.0066(9)
C15C 0.0221(10) 0.0172(12) 0.0229(12) 0.0042(10) -0.0113(10) -0.0079(10)
C15D 0.0182(9) 0.0156(12) 0.0175(11) -0.0008(10) -0.0078(9) -0.0065(9)
C16A 0.0285(11) 0.0219(12) 0.0185(12) 0.0032(10) -0.0103(10) -0.0113(10)
C16B 0.0235(10) 0.0223(12) 0.0173(11) -0.0017(10) -0.0016(9) -0.0123(10)
C16C 0.0326(11) 0.0285(13) 0.0265(13) 0.0011(11) -0.0128(11) -0.0170(11)
C16D 0.0274(11) 0.0208(13) 0.0225(13) -0.0025(11) 0.0026(10) -0.0078(10)
C17A 0.0323(11) 0.0208(13) 0.0248(13) 0.0065(11) -0.0157(11) -0.0079(11)
C17B 0.0256(10) 0.0175(12) 0.0221(12) 0.0029(10) -0.0101(10) -0.0113(10)
C17C 0.0304(11) 0.0323(14) 0.0203(12) -0.0001(11) -0.0042(10) -0.0171(11)
C17D 0.0279(11) 0.0145(12) 0.0269(13) -0.0040(11) -0.0055(10) -0.0062(10)

loop_
_atom_type_symbol
_atom_type_description
_atom_type_scat_dispersion_real
_atom_type_scat_dispersion_imag
_atom_type_scat_source
C C 0.0033 0.0016 'International Tables Vol C Tables 4.2.6.8 and 6.1.1.4'
H H 0.0000 0.0000 'International Tables Vol C Tables 4.2.6.8 and 6.1.1.4'
N N 0.0061 0.0033 'International Tables Vol C Tables 4.2.6.8 and 6.1.1.4'
O O 0.0106 0.0060 'International Tables Vol C Tables 4.2.6.8 and 6.1.1.4'

loop_
_geom_angle_atom_site_label_1
_geom_angle_atom_site_label_2
_geom_angle_atom_site_label_3
_geom_angle
C1A O1A C11A 94.04(14)
C1B O1B C11B 93.16(12)
C1C O1C C11C 93.52(13)
C1D O1D C11D 92.45(12)
C15A N1A C13A 122.34(17)
C15A N1A C14A 122.17(18)
C13A N1A C14A 114.47(16)
C15B N1B C13B 119.86(16)
C15B N1B C14B 121.57(16)
C13B N1B C14B 114.33(16)
C15C N1C C14C 121.48(18)
C15C N1C C13C 121.23(17)
C14C N1C C13C 114.27(18)
C15D N1D C14D 120.21(18)
C15D N1D C13D 123.12(16)
C14D N1D C13D 114.07(18)
C15A N2A H5 117.2(15)
C15A N2A H6 122.9(14)
H5 N2A H6 118.5(19)
C15B N2B H1 120.7(15)
C15B N2B H3 118.6(16)
H1 N2B H3 116(2)
C15C N2C H4 118.4(16)
C15C N2C H8 121.6(18)
H4 N2C H8 118(2)
C15D N2D H2 121.9(16)
C15D N2D H7 120.5(17)
H2 N2D H7 115(2)
C15A N3A C16A 120.87(17)
C15A N3A C17A 121.21(17)
C16A N3A C17A 115.19(18)
C15B N3B C17B 123.36(16)
C15B N3B C16B 119.81(17)
C17B N3B C16B 114.14(17)
C15C N3C C17C 121.27(17)
C15C N3C C16C 122.71(17)
C17C N3C C16C 114.30(18)
C15D N3D C16D 119.92(17)
C15D N3D C17D 121.28(16)
C16D N3D C17D 114.28(17)
O1A C1A C2A 123.5(2)
O1A C1A C10A 119.36(18)
C2A C1A C10A 117.17(19)
O1B C1B C2B 123.55(19)
O1B C1B C10B 119.47(18)
C2B C1B C10B 116.98(19)
O1C C1C C2C 123.7(2)
O1C C1C C10C 120.31(18)
C2C C1C C10C 116.0(2)
O1D C1D C2D 123.44(19)
O1D C1D C10D 119.30(17)
C2D C1D C10D 117.24(19)
C1A C2A C3A 121.7(2)
C1A C2A H2A 119.1
C3A C2A H2A 119.1
C1B C2B C3B 121.8(2)
C1B C2B H2B 119.1
C3B C2B H2B 119.1
C3C C2C C1C 122.6(2)
C3C C2C H2C 118.7
C1C C2C H2C 118.7
C1D C2D C3D 121.2(2)
C1D C2D H2D 119.4
C3D C2D H2D 119.4
C4A C3A C2A 121.9(2)
C4A C3A H3A 119.0
C2A C3A H3A 119.0
C4B C3B C2B 121.3(2)
C4B C3B H3B 119.4
C2B C3B H3B 119.4
C4C C3C C2C 121.7(2)
C4C C3C H3C 119.1
C2C C3C H3C 119.1
C4D C3D C2D 121.64(19)
C4D C3D H3D 119.2
C2D C3D H3D 119.2
C3A C4A C5A 119.6(2)
C3A C4A H4A 120.2
C5A C4A H4A 120.2
C3B C4B C5B 120.1(2)
C3B C4B H4B 119.9
C5B C4B H4B 119.9
C3C C4C C5C 119.3(2)
C3C C4C H4C 120.4
C5C C4C H4C 120.4
C3D C4D C5D 120.0(2)
C3D C4D H4D 120.0
C5D C4D H4D 120.0
C4A C5A C6A 121.9(2)
C4A C5A C10A 119.8(2)
C6A C5A C10A 118.3(2)
C4B C5B C6B 121.9(2)
C4B C5B C10B 119.02(19)
C6B C5B C10B 119.09(19)
C10C C5C C6C 118.9(2)
C10C C5C C4C 119.6(2)
C6C C5C C4C 121.4(2)
C4D C5D C6D 121.8(2)
C4D C5D C10D 119.19(19)
C6D C5D C10D 119.03(18)
C7A C6A C5A 121.2(2)
C7A C6A H6A 119.4
C5A C6A H6A 119.4
C7B C6B C5B 121.0(2)
C7B C6B H6B 119.5
C5B C6B H6B 119.5
C7C C6C C5C 121.4(2)
C7C C6C H6C 119.3
C5C C6C H6C 119.3
C7D C6D C5D 120.7(2)
C7D C6D H6D 119.7
C5D C6D H6D 119.7
C6A C7A C8A 120.5(2)
C6A C7A H7A 119.8
C8A C7A H7A 119.8
C6B C7B C8B 120.1(2)
C6B C7B H7B 120.0
C8B C7B H7B 120.0
C6C C7C C8C 120.1(2)
C6C C7C H7C 120.0
C8C C7C H7C 120.0
C6D C7D C8D 120.5(2)
C6D C7D H7D 119.8
C8D C7D H7D 119.8
C9A C8A C7A 120.4(2)
C9A C8A H8A 119.8
C7A C8A H8A 119.8
C9B C8B C7B 120.8(2)
C9B C8B H8B 119.6
C7B C8B H8B 119.6
C9C C8C C7C 121.0(2)
C9C C8C H8C 119.5
C7C C8C H8C 119.5
C9D C8D C7D 120.5(2)
C9D C8D H8D 119.8
C7D C8D H8D 119.8
C8A C9A C10A 120.3(2)
C8A C9A C11A 117.24(19)
C10A C9A C11A 122.4(2)
C8B C9B C10B 120.8(2)
C8B C9B C11B 117.16(19)
C10B C9B C11B 121.93(18)
C8C C9C C10C 119.8(2)
C8C C9C C11C 116.92(19)
C10C C9C C11C 123.3(2)
C8D C9D C10D 120.9(2)
C8D C9D C11D 117.97(18)
C10D C9D C11D 120.98(19)
C9A C10A C5A 119.2(2)
C9A C10A C1A 121.03(18)
C5A C10A C1A 119.74(19)
C9B C10B C5B 118.24(18)
C9B C10B C1B 121.30(19)
C5B C10B C1B 120.45(18)
C5C C10C C9C 118.8(2)
C5C C10C C1C 120.69(19)
C9C C10C C1C 120.5(2)
C9D C10D C5D 118.27(19)
C9D C10D C1D 121.55(19)
C5D C10D C1D 120.17(18)
O2A C11A C12A 121.47(19)
O2A C11A C9A 120.61(19)
C12A C11A C9A 117.04(18)
O2A C11A O1A 108.38(16)
C12A C11A O1A 87.21(14)
C9A C11A O1A 83.09(12)
O2B C11B C12B 121.6(2)
O2B C11B C9B 119.80(18)
C12B C11B C9B 117.9(2)
O2B C11B O1B 106.93(13)
C12B C11B O1B 88.45(12)
C9B C11B O1B 82.77(12)
O2C C11C C12C 121.4(2)
O2C C11C C9C 118.6(2)
C12C C11C C9C 119.14(19)
O2C C11C O1C 112.50(16)
C12C C11C O1C 84.40(13)
C9C C11C O1C 82.20(12)
O2D C11D C12D 122.0(2)
O2D C11D C9D 120.21(18)
C12D C11D C9D 117.1(2)
O2D C11D O1D 104.28(14)
C12D C11D O1D 90.83(12)
C9D C11D O1D 82.65(12)
C11A C12A H12A 109.5
C11A C12A H12B 109.5
H12A C12A H12B 109.5
C11A C12A H12C 109.5
H12A C12A H12C 109.5
H12B C12A H12C 109.5
C11B C12B H12D 109.5
C11B C12B H12E 109.5
H12D C12B H12E 109.5
C11B C12B H12F 109.5
H12D C12B H12F 109.5
H12E C12B H12F 109.5
C11C C12C H12G 109.5
C11C C12C H12H 109.5
H12G C12C H12H 109.5
C11C C12C H12I 109.5
H12G C12C H12I 109.5
H12H C12C H12I 109.5
C11D C12D H12J 109.5
C11D C12D H12K 109.5
H12J C12D H12K 109.5
C11D C12D H12L 109.5
H12J C12D H12L 109.5
H12K C12D H12L 109.5
N1A C13A H13A 109.5
N1A C13A H13B 109.5
H13A C13A H13B 109.5
N1A C13A H13C 109.5
H13A C13A H13C 109.5
H13B C13A H13C 109.5
N1B C13B H13D 109.5
N1B C13B H13E 109.5
H13D C13B H13E 109.5
N1B C13B H13F 109.5
H13D C13B H13F 109.5
H13E C13B H13F 109.5
N1C C13C H13G 109.5
N1C C13C H13H 109.5
H13G C13C H13H 109.5
N1C C13C H13I 109.5
H13G C13C H13I 109.5
H13H C13C H13I 109.5
N1D C13D H13J 109.5
N1D C13D H13K 109.5
H13J C13D H13K 109.5
N1D C13D H13L 109.5
H13J C13D H13L 109.5
H13K C13D H13L 109.5
N1A C14A H14A 109.5
N1A C14A H14B 109.5
H14A C14A H14B 109.5
N1A C14A H14C 109.5
H14A C14A H14C 109.5
H14B C14A H14C 109.5
N1B C14B H14D 109.5
N1B C14B H14E 109.5
H14D C14B H14E 109.5
N1B C14B H14F 109.5
H14D C14B H14F 109.5
H14E C14B H14F 109.5
N1C C14C H14G 109.5
N1C C14C H14H 109.5
H14G C14C H14H 109.5
N1C C14C H14I 109.5
H14G C14C H14I 109.5
H14H C14C H14I 109.5
N1D C14D H14J 109.5
N1D C14D H14K 109.5
H14J C14D H14K 109.5
N1D C14D H14L 109.5
H14J C14D H14L 109.5
H14K C14D H14L 109.5
N2A C15A N3A 120.41(18)
N2A C15A N1A 120.8(2)
N3A C15A N1A 118.77(18)
N2B C15B N3B 121.37(18)
N2B C15B N1B 119.63(19)
N3B C15B N1B 118.96(18)
N2C C15C N3C 121.1(2)
N2C C15C N1C 119.6(2)
N3C C15C N1C 119.29(18)
N2D C15D N1D 121.39(18)
N2D C15D N3D 119.6(2)
N1D C15D N3D 118.96(19)
N3A C16A H16A 109.5
N3A C16A H16B 109.5
H16A C16A H16B 109.5
N3A C16A H16C 109.5
H16A C16A H16C 109.5
H16B C16A H16C 109.5
N3B C16B H16D 109.5
N3B C16B H16E 109.5
H16D C16B H16E 109.5
N3B C16B H16F 109.5
H16D C16B H16F 109.5
H16E C16B H16F 109.5
N3C C16C H16G 109.5
N3C C16C H16H 109.5
H16G C16C H16H 109.5
N3C C16C H16I 109.5
H16G C16C H16I 109.5
H16H C16C H16I 109.5
N3D C16D H16J 109.5
N3D C16D H16K 109.5
H16J C16D H16K 109.5
N3D C16D H16L 109.5
H16J C16D H16L 109.5
H16K C16D H16L 109.5
N3A C17A H17A 109.5
N3A C17A H17B 109.5
H17A C17A H17B 109.5
N3A C17A H17C 109.5
H17A C17A H17C 109.5
H17B C17A H17C 109.5
N3B C17B H17D 109.5
N3B C17B H17E 109.5
H17D C17B H17E 109.5
N3B C17B H17F 109.5
H17D C17B H17F 109.5
H17E C17B H17F 109.5
N3C C17C H17G 109.5
N3C C17C H17H 109.5
H17G C17C H17H 109.5
N3C C17C H17I 109.5
H17G C17C H17I 109.5
H17H C17C H17I 109.5
N3D C17D H17J 109.5
N3D C17D H17K 109.5
H17J C17D H17K 109.5
N3D C17D H17L 109.5
H17J C17D H17L 109.5
H17K C17D H17L 109.5

loop_
_geom_bond_atom_site_label_1
_geom_bond_atom_site_label_2
_geom_bond_distance
O1A C1A 1.306(2)
O1A C11A 2.574(3)
O1B C1B 1.304(2)
O1B C11B 2.592(2)
O1C C1C 1.293(3)
O1C C11C 2.618(2)
O1D C1D 1.307(2)
O1D C11D 2.597(2)
O2A C11A 1.221(2)
O2B C11B 1.218(3)
O2C C11C 1.226(2)
O2D C11D 1.211(3)
N1A C15A 1.343(2)
N1A C13A 1.453(3)
N1A C14A 1.462(2)
N1B C15B 1.353(2)
N1B C13B 1.451(2)
N1B C14B 1.457(2)
N1C C15C 1.348(3)
N1C C14C 1.454(3)
N1C C13C 1.456(3)
N1D C15D 1.340(3)
N1D C14D 1.458(2)
N1D C13D 1.458(3)
N2A C15A 1.325(3)
N2A H5 0.92(2)
N2A H6 0.93(3)
N2B C15B 1.318(3)
N2B H1 0.89(2)
N2B H3 0.86(3)
N2C C15C 1.325(3)
N2C H4 0.93(3)
N2C H8 0.91(3)
N2D C15D 1.315(3)
N2D H2 0.88(2)
N2D H7 0.89(3)
N3A C15A 1.341(3)
N3A C16A 1.453(2)
N3A C17A 1.463(3)
N3B C15B 1.339(3)
N3B C17B 1.459(3)
N3B C16B 1.462(2)
N3C C15C 1.332(3)
N3C C17C 1.457(3)
N3C C16C 1.466(3)
N3D C15D 1.355(2)
N3D C16D 1.454(3)
N3D C17D 1.460(2)
C1A C2A 1.392(3)
C1A C10A 1.449(3)
C1B C2B 1.395(3)
C1B C10B 1.444(3)
C1C C2C 1.404(3)
C1C C10C 1.454(3)
C1D C2D 1.392(3)
C1D C10D 1.442(3)
C2A C3A 1.396(3)
C2A H2A 0.9500
C2B C3B 1.399(3)
C2B H2B 0.9500
C2C C3C 1.375(3)
C2C H2C 0.9500
C2D C3D 1.404(3)
C2D H2D 0.9500
C3A C4A 1.357(4)
C3A H3A 0.9500
C3B C4B 1.370(3)
C3B H3B 0.9500
C3C C4C 1.373(4)
C3C H3C 0.9500
C3D C4D 1.362(3)
C3D H3D 0.9500
C4A C5A 1.410(3)
C4A H4A 0.9500
C4B C5B 1.410(3)
C4B H4B 0.9500
C4C C5C 1.417(3)
C4C H4C 0.9500
C4D C5D 1.408(3)
C4D H4D 0.9500
C5A C6A 1.413(3)
C5A C10A 1.427(3)
C5B C6B 1.419(3)
C5B C10B 1.429(3)
C5C C10C 1.411(3)
C5C C6C 1.415(3)
C5D C6D 1.415(3)
C5D C10D 1.426(3)
C6A C7A 1.359(3)
C6A H6A 0.9500
C6B C7B 1.361(3)
C6B H6B 0.9500
C6C C7C 1.357(3)
C6C H6C 0.9500
C6D C7D 1.361(3)
C6D H6D 0.9500
C7A C8A 1.407(3)
C7A H7A 0.9500
C7B C8B 1.409(3)
C7B H7B 0.9500
C7C C8C 1.393(3)
C7C H7C 0.9500
C7D C8D 1.405(3)
C7D H7D 0.9500
C8A C9A 1.372(3)
C8A H8A 0.9500
C8B C9B 1.369(3)
C8B H8B 0.9500
C8C C9C 1.378(3)
C8C H8C 0.9500
C8D C9D 1.362(3)
C8D H8D 0.9500
C9A C10A 1.414(3)
C9A C11A 1.502(3)
C9B C10B 1.418(3)
C9B C11B 1.500(3)
C9C C10C 1.428(3)
C9C C11C 1.501(3)
C9D C10D 1.418(3)
C9D C11D 1.509(3)
C11A C12A 1.491(3)
C11B C12B 1.498(3)
C11C C12C 1.487(3)
C11D C12D 1.504(3)
C12A H12A 0.9800
C12A H12B 0.9800
C12A H12C 0.9800
C12B H12D 0.9800
C12B H12E 0.9800
C12B H12F 0.9800
C12C H12G 0.9800
C12C H12H 0.9800
C12C H12I 0.9800
C12D H12J 0.9800
C12D H12K 0.9800
C12D H12L 0.9800
C13A H13A 0.9800
C13A H13B 0.9800
C13A H13C 0.9800
C13B H13D 0.9800
C13B H13E 0.9800
C13B H13F 0.9800
C13C H13G 0.9800
C13C H13H 0.9800
C13C H13I 0.9800
C13D H13J 0.9800
C13D H13K 0.9800
C13D H13L 0.9800
C14A H14A 0.9800
C14A H14B 0.9800
C14A H14C 0.9800
C14B H14D 0.9800
C14B H14E 0.9800
C14B H14F 0.9800
C14C H14G 0.9800
C14C H14H 0.9800
C14C H14I 0.9800
C14D H14J 0.9800
C14D H14K 0.9800
C14D H14L 0.9800
C16A H16A 0.9800
C16A H16B 0.9800
C16A H16C 0.9800
C16B H16D 0.9800
C16B H16E 0.9800
C16B H16F 0.9800
C16C H16G 0.9800
C16C H16H 0.9800
C16C H16I 0.9800
C16D H16J 0.9800
C16D H16K 0.9800
C16D H16L 0.9800
C17A H17A 0.9800
C17A H17B 0.9800
C17A H17C 0.9800
C17B H17D 0.9800
C17B H17E 0.9800
C17B H17F 0.9800
C17C H17G 0.9800
C17C H17H 0.9800
C17C H17I 0.9800
C17D H17J 0.9800
C17D H17K 0.9800
C17D H17L 0.9800

loop_
_geom_hbond_atom_site_label_D
_geom_hbond_atom_site_label_H
_geom_hbond_atom_site_label_A
_geom_hbond_distance_DH
_geom_hbond_distance_HA
_geom_hbond_distance_DA
_geom_hbond_angle_DHA
_geom_hbond_site_symmetry_A
C13A H13A O1A 0.98 2.64 3.186(3) 115.7 .
C13A H13C O2A 0.98 2.46 3.329(3) 148.1 .
C13B H13E O2C 0.98 2.61 3.522(2) 155.5 1_465
C16C H16H O2C 0.98 2.39 3.303(3) 153.8 2_756
C16D H16K O2A 0.98 2.62 3.532(3) 155.5 2_655
C17B H17F O2A 0.98 2.54 3.497(2) 165.4 2_665
N2B H1 O1B 0.89(2) 2.02(2) 2.870(2) 160(2) 2_665
N2D H2 O1D 0.88(2) 2.00(2) 2.837(2) 160(2) 1_455
N2B H3 O1B 0.86(3) 1.90(3) 2.744(3) 168(2) .
N2C H4 O1C 0.93(3) 1.77(3) 2.691(3) 170(2) .
N2A H5 O1C 0.92(2) 2.07(2) 2.958(2) 163(2) 2_656
N2A H6 O1A 0.93(3) 1.82(3) 2.740(3) 170(2) .
N2D H7 O1D 0.89(3) 1.85(3) 2.729(3) 169(2) 2_665
N2C H8 O1A 0.91(3) 2.49(3) 3.288(3) 148(2) 2_656
C13A H13A O1A 0.98 2.64 3.186(3) 115.7 .
C13A H13C O2A 0.98 2.46 3.329(3) 148.1 .
C13B H13E O2C 0.98 2.61 3.522(2) 155.5 1_465
C16C H16H O2C 0.98 2.39 3.303(3) 153.8 2_756
C16D H16K O2A 0.98 2.62 3.532(3) 155.5 2_655
C17B H17F O2A 0.98 2.54 3.497(2) 165.4 2_665
N2B H1 O1B 0.89(2) 2.02(2) 2.870(2) 160(2) 2_665
N2D H2 O1D 0.88(2) 2.00(2) 2.837(2) 160(2) 1_455
N2B H3 O1B 0.86(3) 1.90(3) 2.744(3) 168(2) .
N2C H4 O1C 0.93(3) 1.77(3) 2.691(3) 170(2) .
N2A H5 O1C 0.92(2) 2.07(2) 2.958(2) 163(2) 2_656
N2A H6 O1A 0.93(3) 1.82(3) 2.740(3) 170(2) .
N2D H7 O1D 0.89(3) 1.85(3) 2.729(3) 169(2) 2_665
N2C H8 O1A 0.91(3) 2.49(3) 3.288(3) 148(2) 2_656

loop_
_geom_torsion_atom_site_label_1
_geom_torsion_atom_site_label_2
_geom_torsion_atom_site_label_3
_geom_torsion_atom_site_label_4
_geom_torsion
C11A O1A C1A C2A -177.88(18)
C11A O1A C1A C10A 2.58(19)
C11B O1B C1B C2B 171.68(18)
C11B O1B C1B C10B -9.5(2)
C11C O1C C1C C2C -176.10(18)
C11C O1C C1C C10C 4.23(19)
C11D O1D C1D C2D 167.78(19)
C11D O1D C1D C10D -14.0(2)
O1A C1A C2A C3A -178.93(19)
C10A C1A C2A C3A 0.6(3)
O1B C1B C2B C3B 172.5(2)
C10B C1B C2B C3B -6.4(3)
O1C C1C C2C C3C -177.5(2)
C10C C1C C2C C3C 2.2(3)
O1D C1D C2D C3D 170.9(2)
C10D C1D C2D C3D -7.4(3)
C1A C2A C3A C4A 0.3(3)
C1B C2B C3B C4B 2.4(3)
C1C C2C C3C C4C -0.8(3)
C1D C2D C3D C4D 1.8(3)
C2A C3A C4A C5A -0.6(3)
C2B C3B C4B C5B 1.9(3)
C2C C3C C4C C5C -1.1(3)
C2D C3D C4D C5D 2.2(3)
C3A C4A C5A C6A 178.8(2)
C3A C4A C5A C10A -0.2(3)
C3B C4B C5B C6B 178.03(19)
C3B C4B C5B C10B -1.9(3)
C3C C4C C5C C10C 1.4(3)
C3C C4C C5C C6C -178.8(2)
C3D C4D C5D C6D 178.71(19)
C3D C4D C5D C10D -0.4(3)
C4A C5A C6A C7A 179.6(2)
C10A C5A C6A C7A -1.5(3)
C4B C5B C6B C7B -179.96(18)
C10B C5B C6B C7B -0.1(3)
C10C C5C C6C C7C -2.4(3)
C4C C5C C6C C7C 177.8(2)
C4D C5D C6D C7D -178.49(19)
C10D C5D C6D C7D 0.6(3)
C5A C6A C7A C8A -1.1(3)
C5B C6B C7B C8B 1.6(3)
C5C C6C C7C C8C 1.0(3)
C5D C6D C7D C8D 2.2(3)
C6A C7A C8A C9A 2.0(3)
C6B C7B C8B C9B -1.4(3)
C6C C7C C8C C9C 0.3(3)
C6D C7D C8D C9D -2.1(3)
C7A C8A C9A C10A -0.1(3)
C7A C8A C9A C11A 178.07(18)
C7B C8B C9B C10B -0.2(3)
C7B C8B C9B C11B 176.4(2)
C7C C8C C9C C10C 0.0(3)
C7C C8C C9C C11C -179.64(19)
C7D C8D C9D C10D -0.8(3)
C7D C8D C9D C11D 174.9(2)
C8A C9A C10A C5A -2.5(3)
C11A C9A C10A C5A 179.43(18)
C8A C9A C10A C1A 178.61(19)
C11A C9A C10A C1A 0.5(3)
C4A C5A C10A C9A -177.80(18)
C6A C5A C10A C9A 3.2(3)
C4A C5A C10A C1A 1.1(3)
C6A C5A C10A C1A -177.84(18)
O1A C1A C10A C9A -2.9(3)
C2A C1A C10A C9A 177.58(18)
O1A C1A C10A C5A 178.24(17)
C2A C1A C10A C5A -1.3(3)
C8B C9B C10B C5B 1.7(3)
C11B C9B C10B C5B -174.74(19)
C8B C9B C10B C1B -177.69(19)
C11B C9B C10B C1B 5.9(3)
C4B C5B C10B C9B 178.35(17)
C6B C5B C10B C9B -1.5(3)
C4B C5B C10B C1B -2.3(3)
C6B C5B C10B C1B 177.84(17)
O1B C1B C10B C9B 6.7(3)
C2B C1B C10B C9B -174.40(17)
O1B C1B C10B C5B -172.70(18)
C2B C1B C10B C5B 6.2(3)
C6C C5C C10C C9C 2.6(3)
C4C C5C C10C C9C -177.56(19)
C6C C5C C10C C1C -179.70(19)
C4C C5C C10C C1C 0.1(3)
C8C C9C C10C C5C -1.5(3)
C11C C9C C10C C5C 178.13(18)
C8C C9C C10C C1C -179.13(19)
C11C C9C C10C C1C 0.5(3)
O1C C1C C10C C5C 177.86(18)
C2C C1C C10C C5C -1.8(3)
O1C C1C C10C C9C -4.5(3)
C2C C1C C10C C9C 175.80(18)
C8D C9D C10D C5D 3.6(3)
C11D C9D C10D C5D -172.03(19)
C8D C9D C10D C1D -175.37(19)
C11D C9D C10D C1D 9.0(3)
C4D C5D C10D C9D 175.68(17)
C6D C5D C10D C9D -3.4(3)
C4D C5D C10D C1D -5.4(3)
C6D C5D C10D C1D 175.53(17)
O1D C1D C10D C9D 9.6(3)
C2D C1D C10D C9D -171.98(18)
O1D C1D C10D C5D -169.28(18)
C2D C1D C10D C5D 9.1(3)
C8A C9A C11A O2A 75.3(3)
C10A C9A C11A O2A -106.5(2)
C8A C9A C11A C12A -94.1(2)
C10A C9A C11A C12A 84.1(3)
C8A C9A C11A O1A -177.36(18)
C10A C9A C11A O1A 0.78(18)
C8B C9B C11B O2B -79.5(2)
C10B C9B C11B O2B 97.1(2)
C8B C9B C11B C12B 90.7(2)
C10B C9B C11B C12B -92.7(2)
C8B C9B C11B O1B 175.09(18)
C10B C9B C11B O1B -8.35(18)
C8C C9C C11C O2C 69.7(3)
C10C C9C C11C O2C -109.9(2)
C8C C9C C11C C12C -99.8(2)
C10C C9C C11C C12C 80.6(3)
C8C C9C C11C O1C -178.88(18)
C10C C9C C11C O1C 1.52(19)
C8D C9D C11D O2D -86.0(2)
C10D C9D C11D O2D 89.7(2)
C8D C9D C11D C12D 84.6(2)
C10D C9D C11D C12D -99.7(2)
C8D C9D C11D O1D 171.73(17)
C10D C9D C11D O1D -12.54(18)
C16A N3A C15A N2A -19.7(3)
C17A N3A C15A N2A 140.67(19)
C16A N3A C15A N1A 158.83(18)
C17A N3A C15A N1A -40.8(3)
C13A N1A C15A N2A -18.7(3)
C14A N1A C15A N2A 149.1(2)
C13A N1A C15A N3A 162.80(19)
C14A N1A C15A N3A -29.4(3)
C17B N3B C15B N2B 149.21(19)
C16B N3B C15B N2B -11.1(3)
C17B N3B C15B N1B -28.5(3)
C16B N3B C15B N1B 171.23(17)
C13B N1B C15B N2B -13.1(3)
C14B N1B C15B N2B 142.4(2)
C13B N1B C15B N3B 164.56(18)
C14B N1B C15B N3B -39.9(3)
C17C N3C C15C N2C -10.8(3)
C16C N3C C15C N2C 153.4(2)
C17C N3C C15C N1C 170.56(19)
C16C N3C C15C N1C -25.2(3)
C14C N1C C15C N2C -24.4(3)
C13C N1C C15C N2C 134.8(2)
C14C N1C C15C N3C 154.3(2)
C13C N1C C15C N3C -46.5(3)
C14D N1D C15D N2D 11.2(3)
C13D N1D C15D N2D -149.44(19)
C14D N1D C15D N3D -170.73(17)
C13D N1D C15D N3D 28.7(3)
C16D N3D C15D N2D 13.3(3)
C17D N3D C15D N2D -141.4(2)
C16D N3D C15D N1D -164.79(19)
C17D N3D C15D N1D 40.4(3)
